data_7719572
loop_
_publ_author_name
'Raju, Saravanan'
'Sharangi, Sanhati'
'Singh, Harkesh B.'
'Prabhuraj, R. S.'
'Srivastava, Rohit'
'Butcher, Ray J.'
'Kumar, Sangit'

_publ_section_title
;
 Thio-iso-phthalamide pincer ligand-driven oxidative addition of a C-Br
 bond to gold(I): synthesis and studies of SCS-gold(III) pincer complexes.
;
_journal_issue 35
_journal_name_full 'Dalton transactions (Cambridge, England : 2003)'
_journal_page_first 13235
_journal_page_last 13245
_journal_paper_doi 10.1039/d5dt00916b
_journal_volume 54
_journal_year 2025
_chemical_formula_moiety 'C36 H47 Br N2 S2'
_chemical_formula_sum 'C36 H47 Br N2 S2'
_chemical_formula_weight 651.78
_space_group_crystal_system triclinic
_space_group_IT_number 2
_space_group_name_Hall '-P 1'
_space_group_name_H-M_alt 'P -1'
_atom_sites_solution_hydrogens geom
_audit_creation_method SHELXL-2019/2
_audit_update_record
;
2023-10-26 deposited with the CCDC.	2025-07-30 downloaded from the CCDC.
;
_cell_angle_alpha 72.789(3)
_cell_angle_beta 82.526(3)
_cell_angle_gamma 67.346(4)
_cell_formula_units_Z 2
_cell_length_a 10.3397(4)
_cell_length_b 12.6756(5)
_cell_length_c 15.3232(5)
_cell_measurement_reflns_used 14564
_cell_measurement_temperature 100(2)
_cell_measurement_theta_max 30.3990
_cell_measurement_theta_min 1.8970
_cell_volume 1770.06(13)
_computing_cell_refinement 'CrysAlisPro 1.171.38.43 (Rigaku OD, 2015)'
_computing_data_collection 'CrysAlisPro 1.171.38.43 (Rigaku OD, 2015)'
_computing_data_reduction 'CrysAlisPro 1.171.38.43 (Rigaku OD, 2015)'
_computing_molecular_graphics 'SHELXTL (Sheldrick, 2008)'
_computing_publication_material 'SHELXTL (Sheldrick, 2008)'
_computing_structure_refinement 'SHELXL-2019/2 (Sheldrick, 2019)'
_computing_structure_solution 'SHELXT 2014/4 (Sheldrick, 2015a)'
_diffrn_ambient_temperature 100(2)
_diffrn_measured_fraction_theta_full 0.997
_diffrn_measured_fraction_theta_max 0.998
_diffrn_measurement_device_type 'Rigaku Saturn 724 Dual Source CCD'
_diffrn_measurement_method '\w scans'
_diffrn_radiation_type MoK\a
_diffrn_radiation_wavelength 0.71073
_diffrn_reflns_av_R_equivalents 0.1761
_diffrn_reflns_av_unetI/netI 0.1143
_diffrn_reflns_Laue_measured_fraction_full 0.997
_diffrn_reflns_Laue_measured_fraction_max 0.998
_diffrn_reflns_limit_h_max 14
_diffrn_reflns_limit_h_min -13
_diffrn_reflns_limit_k_max 18
_diffrn_reflns_limit_k_min -17
_diffrn_reflns_limit_l_max 22
_diffrn_reflns_limit_l_min -21
_diffrn_reflns_number 9130
_diffrn_reflns_point_group_measured_fraction_full 0.997
_diffrn_reflns_point_group_measured_fraction_max 0.998
_diffrn_reflns_theta_full 25.242
_diffrn_reflns_theta_max 28.700
_diffrn_reflns_theta_min 2.236
_diffrn_source 'fine-focus sealed X-ray tube'
_exptl_absorpt_coefficient_mu 1.305
_exptl_absorpt_correction_T_max 1.00000
_exptl_absorpt_correction_T_min 0.66683
_exptl_absorpt_correction_type multi-scan
_exptl_absorpt_process_details
;
PROBLEM: The value of Rint is greater than 0.18
RESPONSE: This dataset was non-merohedrally twinned. However the minor
component could not be integrated successfully so the data was integrated
using the major component only. Due the twinning the Rint value is higher
than normal.
;
_exptl_crystal_colour 'pale yellow'
_exptl_crystal_density_diffrn 1.223
_exptl_crystal_description prism
_exptl_crystal_F_000 688
_exptl_crystal_size_max 0.18
_exptl_crystal_size_mid 0.13
_exptl_crystal_size_min 0.09
_refine_diff_density_max 2.200
_refine_diff_density_min -0.828
_refine_diff_density_rms 0.139
_refine_ls_extinction_method none
_refine_ls_goodness_of_fit_ref 1.044
_refine_ls_hydrogen_treatment constr
_refine_ls_matrix_type full
_refine_ls_number_parameters 381
_refine_ls_number_reflns 9130
_refine_ls_number_restraints 0
_refine_ls_restrained_S_all 1.044
_refine_ls_R_factor_all 0.1317
_refine_ls_R_factor_gt 0.0862
_refine_ls_shift/su_max 0.000
_refine_ls_shift/su_mean 0.000
_refine_ls_structure_factor_coef Fsqd
_refine_ls_weighting_details 'w=1/[\s^2^(Fo^2^)+(0.1101P)^2^+2.0539P] where P=(Fo^2^+2Fc^2^)/3'
_refine_ls_weighting_scheme calc
_refine_ls_wR_factor_gt 0.1994
_refine_ls_wR_factor_ref 0.2329
_reflns_Friedel_coverage 0.000
_reflns_number_gt 5962
_reflns_number_total 9130
_reflns_threshold_expression 'I > 2\s(I)'
_cod_data_source_file d5dt00916b2.cif
_cod_data_source_block Compound_4
_cod_database_code 7719572
_shelx_shelxl_version_number 2019/2
_shelx_space_group_comment
;
The symmetry employed for this shelxl refinement is uniquely defined
by the following loop, which should always be used as a source of
symmetry information in preference to the above space-group names.
They are only intended as comments.
;

loop_
_space_group_symop_operation_xyz
'x, y, z'
'-x, -y, -z'

loop_
_atom_site_label
_atom_site_type_symbol
_atom_site_fract_x
_atom_site_fract_y
_atom_site_fract_z
_atom_site_U_iso_or_equiv
_atom_site_adp_type
_atom_site_occupancy
_atom_site_site_symmetry_order
_atom_site_calc_flag
_atom_site_refinement_flags_posn
_atom_site_refinement_flags_adp
_atom_site_refinement_flags_occupancy
_atom_site_disorder_assembly
_atom_site_disorder_group
Br1 Br 0.34745(5) 0.31499(4) 0.44114(3) 0.02954(17) Uani 1 1 d . . . . .
S1 S 0.02595(13) 0.55158(11) 0.31863(9) 0.0294(3) Uani 1 1 d . . . . .
S2 S 0.56565(13) 0.26215(11) 0.65124(10) 0.0325(3) Uani 1 1 d . . . . .
N1 N 0.2393(4) 0.6263(3) 0.2798(3) 0.0224(8) Uani 1 1 d . . . . .
H1 H 0.311288 0.631170 0.301081 0.027 Uiso 1 1 calc R U . . .
N2 N 0.3112(4) 0.2625(3) 0.6895(2) 0.0218(8) Uani 1 1 d . . . . .
H2 H 0.223105 0.293115 0.672885 0.026 Uiso 1 1 calc R U . . .
C1 C 0.2803(5) 0.4480(4) 0.4904(3) 0.0197(9) Uani 1 1 d . . . . .
C2 C 0.3146(5) 0.4346(4) 0.5781(3) 0.0259(10) Uani 1 1 d . . . . .
C3 C 0.2675(5) 0.5334(4) 0.6133(3) 0.0251(10) Uani 1 1 d . . . . .
H3 H 0.292695 0.523662 0.673372 0.030 Uiso 1 1 calc R U . . .
C4 C 0.1848(5) 0.6453(4) 0.5627(3) 0.0202(9) Uani 1 1 d . . . . .
C5 C 0.1509(5) 0.6549(4) 0.4747(3) 0.0263(10) Uani 1 1 d . . . . .
H5 H 0.093232 0.730028 0.438775 0.032 Uiso 1 1 calc R U . . .
C6 C 0.1983(5) 0.5591(4) 0.4380(3) 0.0240(10) Uani 1 1 d . . . . .
C7 C 0.1268(5) 0.7543(4) 0.6009(3) 0.0267(10) Uani 1 1 d . . . . .
C8 C 0.1863(7) 0.7266(5) 0.6944(4) 0.0461(15) Uani 1 1 d . . . . .
H8A H 0.153537 0.668002 0.738509 0.069 Uiso 1 1 calc R U . . .
H8B H 0.154844 0.799372 0.714271 0.069 Uiso 1 1 calc R U . . .
H8C H 0.288950 0.694384 0.690461 0.069 Uiso 1 1 calc R U . . .
C9 C 0.1715(6) 0.8532(4) 0.5356(4) 0.0351(12) Uani 1 1 d . . . . .
H9A H 0.274054 0.826202 0.532392 0.053 Uiso 1 1 calc R U . . .
H9B H 0.133526 0.924193 0.558184 0.053 Uiso 1 1 calc R U . . .
H9C H 0.135456 0.872230 0.474511 0.053 Uiso 1 1 calc R U . . .
C10 C -0.0332(6) 0.7961(5) 0.6076(4) 0.0414(14) Uani 1 1 d . . . . .
H10A H -0.070828 0.815032 0.547010 0.062 Uiso 1 1 calc R U . . .
H10B H -0.070563 0.866980 0.630277 0.062 Uiso 1 1 calc R U . . .
H10C H -0.060774 0.732951 0.649734 0.062 Uiso 1 1 calc R U . . .
C11 C 0.1585(5) 0.5808(4) 0.3413(3) 0.0247(10) Uani 1 1 d . . . . .
C12 C 0.2223(5) 0.6686(4) 0.1820(3) 0.0244(10) Uani 1 1 d . . . . .
C13 C 0.1731(5) 0.7924(4) 0.1435(3) 0.0248(10) Uani 1 1 d . . . . .
C14 C 0.1639(6) 0.8326(5) 0.0490(3) 0.0307(11) Uani 1 1 d . . . . .
H14 H 0.131234 0.915539 0.020572 0.037 Uiso 1 1 calc R U . . .
C15 C 0.2015(6) 0.7538(5) -0.0048(3) 0.0318(11) Uani 1 1 d . . . . .
H15 H 0.195115 0.783619 -0.069360 0.038 Uiso 1 1 calc R U . . .
C16 C 0.2478(6) 0.6337(5) 0.0341(3) 0.0302(11) Uani 1 1 d . . . . .
H16 H 0.271920 0.581173 -0.003633 0.036 Uiso 1 1 calc R U . . .
C17 C 0.2598(5) 0.5874(4) 0.1297(3) 0.0265(10) Uani 1 1 d . . . . .
C18 C 0.1259(5) 0.8796(4) 0.2022(3) 0.0265(10) Uani 1 1 d . . . . .
H18 H 0.173055 0.836271 0.262383 0.032 Uiso 1 1 calc R U . . .
C19 C -0.0296(6) 0.9154(6) 0.2208(5) 0.0435(14) Uani 1 1 d . . . . .
H19A H -0.079840 0.964321 0.164071 0.065 Uiso 1 1 calc R U . . .
H19B H -0.056827 0.960990 0.266274 0.065 Uiso 1 1 calc R U . . .
H19C H -0.053460 0.844196 0.244192 0.065 Uiso 1 1 calc R U . . .
C20 C 0.1679(7) 0.9876(5) 0.1625(4) 0.0433(14) Uani 1 1 d . . . . .
H20A H 0.269618 0.961216 0.151921 0.065 Uiso 1 1 calc R U . . .
H20B H 0.140793 1.036683 0.205465 0.065 Uiso 1 1 calc R U . . .
H20C H 0.120359 1.034217 0.104435 0.065 Uiso 1 1 calc R U . . .
C21 C 0.3167(5) 0.4544(4) 0.1717(4) 0.0298(11) Uani 1 1 d . . . . .
H21 H 0.308137 0.439431 0.239623 0.036 Uiso 1 1 calc R U . . .
C22 C 0.4727(6) 0.4025(5) 0.1464(5) 0.0465(15) Uani 1 1 d . . . . .
H22A H 0.482609 0.403863 0.081619 0.070 Uiso 1 1 calc R U . . .
H22B H 0.513905 0.320530 0.183782 0.070 Uiso 1 1 calc R U . . .
H22C H 0.521154 0.450103 0.157569 0.070 Uiso 1 1 calc R U . . .
C23 C 0.2348(6) 0.3931(5) 0.1429(4) 0.0406(13) Uani 1 1 d . . . . .
H23A H 0.135673 0.427161 0.159920 0.061 Uiso 1 1 calc R U . . .
H23B H 0.272011 0.308022 0.173796 0.061 Uiso 1 1 calc R U . . .
H23C H 0.243939 0.404677 0.076630 0.061 Uiso 1 1 calc R U . . .
C24 C 0.3937(5) 0.3162(4) 0.6418(3) 0.0236(10) Uani 1 1 d . . . . .
C25 C 0.3491(5) 0.1591(4) 0.7659(3) 0.0225(9) Uani 1 1 d . . . . .
C26 C 0.4171(5) 0.0463(4) 0.7522(3) 0.0237(10) Uani 1 1 d . . . . .
C27 C 0.4440(5) -0.0505(4) 0.8304(4) 0.0303(11) Uani 1 1 d . . . . .
H27 H 0.489487 -0.128627 0.823630 0.036 Uiso 1 1 calc R U . . .
C28 C 0.4067(6) -0.0351(5) 0.9154(4) 0.0328(12) Uani 1 1 d . . . . .
H28 H 0.424583 -0.102268 0.967003 0.039 Uiso 1 1 calc R U . . .
C29 C 0.3428(6) 0.0776(5) 0.9270(3) 0.0315(11) Uani 1 1 d . . . . .
H29 H 0.319658 0.086903 0.987029 0.038 Uiso 1 1 calc R U . . .
C30 C 0.3118(5) 0.1768(4) 0.8539(3) 0.0259(10) Uani 1 1 d . . . . .
C31 C 0.4584(5) 0.0265(4) 0.6584(4) 0.0288(11) Uani 1 1 d . . . . .
H31 H 0.442620 0.105316 0.613092 0.035 Uiso 1 1 calc R U . . .
C32 C 0.3679(7) -0.0300(6) 0.6324(4) 0.0478(16) Uani 1 1 d . . . . .
H32A H 0.371101 -0.101578 0.680838 0.072 Uiso 1 1 calc R U . . .
H32B H 0.403683 -0.051279 0.575012 0.072 Uiso 1 1 calc R U . . .
H32C H 0.270963 0.026519 0.624539 0.072 Uiso 1 1 calc R U . . .
C33 C 0.6129(6) -0.0514(6) 0.6534(5) 0.0473(15) Uani 1 1 d . . . . .
H33A H 0.670332 -0.018091 0.674667 0.071 Uiso 1 1 calc R U . . .
H33B H 0.639334 -0.054119 0.590109 0.071 Uiso 1 1 calc R U . . .
H33C H 0.628343 -0.131823 0.692269 0.071 Uiso 1 1 calc R U . . .
C34 C 0.2463(6) 0.3016(5) 0.8667(3) 0.0309(11) Uani 1 1 d . . . . .
H34 H 0.200562 0.356365 0.808066 0.037 Uiso 1 1 calc R U . . .
C35 C 0.1338(6) 0.3121(6) 0.9418(5) 0.0479(16) Uani 1 1 d . . . . .
H35A H 0.064932 0.282095 0.930602 0.072 Uiso 1 1 calc R U . . .
H35B H 0.086859 0.395576 0.941990 0.072 Uiso 1 1 calc R U . . .
H35C H 0.177182 0.265493 1.001079 0.072 Uiso 1 1 calc R U . . .
C36 C 0.3598(6) 0.3419(5) 0.8848(5) 0.0433(14) Uani 1 1 d . . . . .
H36A H 0.402578 0.292888 0.943885 0.065 Uiso 1 1 calc R U . . .
H36B H 0.317632 0.425237 0.885902 0.065 Uiso 1 1 calc R U . . .
H36C H 0.431792 0.333262 0.836301 0.065 Uiso 1 1 calc R U . . .

loop_
_atom_site_aniso_label
_atom_site_aniso_U_11
_atom_site_aniso_U_22
_atom_site_aniso_U_33
_atom_site_aniso_U_23
_atom_site_aniso_U_13
_atom_site_aniso_U_12
Br1 0.0398(3) 0.0187(2) 0.0272(3) -0.01252(19) -0.0050(2) -0.0015(2)
S1 0.0262(6) 0.0302(7) 0.0339(7) -0.0122(5) -0.0025(5) -0.0093(5)
S2 0.0242(6) 0.0261(6) 0.0470(8) -0.0116(6) -0.0047(6) -0.0066(5)
N1 0.029(2) 0.0176(18) 0.0205(19) -0.0051(15) -0.0036(16) -0.0070(16)
N2 0.025(2) 0.0182(19) 0.0208(19) -0.0059(15) -0.0039(15) -0.0046(16)
C1 0.023(2) 0.012(2) 0.024(2) -0.0103(17) 0.0032(18) -0.0045(17)
C2 0.031(3) 0.018(2) 0.030(2) -0.0087(19) 0.001(2) -0.010(2)
C3 0.030(3) 0.021(2) 0.026(2) -0.0085(19) 0.0009(19) -0.010(2)
C4 0.022(2) 0.020(2) 0.021(2) -0.0079(18) 0.0044(17) -0.0097(18)
C5 0.030(3) 0.017(2) 0.029(2) -0.0113(19) -0.001(2) -0.0018(19)
C6 0.024(2) 0.022(2) 0.026(2) -0.0095(19) -0.0009(19) -0.0055(19)
C7 0.030(3) 0.021(2) 0.029(3) -0.015(2) 0.003(2) -0.005(2)
C8 0.068(4) 0.031(3) 0.035(3) -0.019(3) -0.009(3) -0.004(3)
C9 0.041(3) 0.021(2) 0.045(3) -0.015(2) -0.008(2) -0.007(2)
C10 0.037(3) 0.036(3) 0.057(4) -0.028(3) 0.009(3) -0.010(3)
C11 0.028(2) 0.018(2) 0.025(2) -0.0050(18) -0.0027(19) -0.0042(19)
C12 0.025(2) 0.027(2) 0.020(2) -0.0028(19) -0.0013(18) -0.011(2)
C13 0.027(2) 0.024(2) 0.022(2) -0.0050(19) 0.0014(18) -0.0087(19)
C14 0.038(3) 0.023(2) 0.027(3) 0.000(2) -0.002(2) -0.012(2)
C15 0.036(3) 0.035(3) 0.021(2) -0.007(2) -0.001(2) -0.009(2)
C16 0.038(3) 0.028(3) 0.025(2) -0.014(2) 0.003(2) -0.010(2)
C17 0.024(2) 0.030(3) 0.028(2) -0.013(2) 0.0010(19) -0.009(2)
C18 0.032(3) 0.017(2) 0.025(2) -0.0045(19) -0.005(2) -0.0021(19)
C19 0.033(3) 0.045(3) 0.061(4) -0.030(3) 0.002(3) -0.012(3)
C20 0.064(4) 0.031(3) 0.039(3) -0.011(3) -0.004(3) -0.018(3)
C21 0.035(3) 0.021(2) 0.030(3) -0.009(2) -0.002(2) -0.005(2)
C22 0.036(3) 0.029(3) 0.071(4) -0.014(3) -0.003(3) -0.006(2)
C23 0.051(4) 0.027(3) 0.043(3) -0.008(2) -0.007(3) -0.013(3)
C24 0.029(2) 0.020(2) 0.026(2) -0.0120(19) -0.0022(19) -0.0085(19)
C25 0.023(2) 0.020(2) 0.024(2) -0.0045(18) -0.0017(18) -0.0066(18)
C26 0.026(2) 0.015(2) 0.031(2) -0.0048(19) -0.0092(19) -0.0067(18)
C27 0.029(3) 0.016(2) 0.045(3) -0.006(2) -0.008(2) -0.006(2)
C28 0.039(3) 0.028(3) 0.029(3) 0.002(2) -0.009(2) -0.015(2)
C29 0.037(3) 0.036(3) 0.024(2) -0.005(2) -0.002(2) -0.017(2)
C30 0.027(2) 0.024(2) 0.027(2) -0.008(2) -0.0061(19) -0.0060(19)
C31 0.036(3) 0.020(2) 0.033(3) -0.014(2) -0.001(2) -0.008(2)
C32 0.057(4) 0.063(4) 0.044(3) -0.027(3) 0.002(3) -0.034(3)
C33 0.040(3) 0.046(4) 0.052(4) -0.027(3) 0.004(3) -0.002(3)
C34 0.040(3) 0.029(3) 0.021(2) -0.008(2) -0.004(2) -0.008(2)
C35 0.038(3) 0.058(4) 0.060(4) -0.038(3) 0.008(3) -0.017(3)
C36 0.042(3) 0.032(3) 0.063(4) -0.022(3) 0.006(3) -0.015(3)

loop_
_atom_type_symbol
_atom_type_description
_atom_type_scat_dispersion_real
_atom_type_scat_dispersion_imag
_atom_type_scat_source
C C 0.0033 0.0016 'International Tables Vol C Tables 4.2.6.8 and 6.1.1.4'
H H 0.0000 0.0000 'International Tables Vol C Tables 4.2.6.8 and 6.1.1.4'
Br Br -0.2901 2.4595 'International Tables Vol C Tables 4.2.6.8 and 6.1.1.4'
N N 0.0061 0.0033 'International Tables Vol C Tables 4.2.6.8 and 6.1.1.4'
S S 0.1246 0.1234 'International Tables Vol C Tables 4.2.6.8 and 6.1.1.4'

loop_
_geom_angle_atom_site_label_1
_geom_angle_atom_site_label_2
_geom_angle_atom_site_label_3
_geom_angle
_geom_angle_site_symmetry_1
_geom_angle_site_symmetry_3
_geom_angle_publ_flag
C11 N1 C12 127.3(4) . . ?
C11 N1 H1 116.4 . . ?
C12 N1 H1 116.4 . . ?
C24 N2 C25 127.0(4) . . ?
C24 N2 H2 116.5 . . ?
C25 N2 H2 116.5 . . ?
C2 C1 C6 119.9(4) . . ?
C2 C1 Br1 119.8(3) . . ?
C6 C1 Br1 120.3(3) . . ?
C1 C2 C3 119.6(4) . . ?
C1 C2 C24 123.3(4) . . ?
C3 C2 C24 117.0(4) . . ?
C4 C3 C2 121.8(4) . . ?
C4 C3 H3 119.1 . . ?
C2 C3 H3 119.1 . . ?
C3 C4 C5 116.9(4) . . ?
C3 C4 C7 122.9(4) . . ?
C5 C4 C7 120.1(4) . . ?
C6 C5 C4 122.3(4) . . ?
C6 C5 H5 118.9 . . ?
C4 C5 H5 118.9 . . ?
C5 C6 C1 119.5(4) . . ?
C5 C6 C11 117.6(4) . . ?
C1 C6 C11 122.9(4) . . ?
C8 C7 C10 110.0(5) . . ?
C8 C7 C4 111.3(4) . . ?
C10 C7 C4 109.4(4) . . ?
C8 C7 C9 107.8(4) . . ?
C10 C7 C9 110.0(4) . . ?
C4 C7 C9 108.4(4) . . ?
C7 C8 H8A 109.5 . . ?
C7 C8 H8B 109.5 . . ?
H8A C8 H8B 109.5 . . ?
C7 C8 H8C 109.5 . . ?
H8A C8 H8C 109.5 . . ?
H8B C8 H8C 109.5 . . ?
C7 C9 H9A 109.5 . . ?
C7 C9 H9B 109.5 . . ?
H9A C9 H9B 109.5 . . ?
C7 C9 H9C 109.5 . . ?
H9A C9 H9C 109.5 . . ?
H9B C9 H9C 109.5 . . ?
C7 C10 H10A 109.5 . . ?
C7 C10 H10B 109.5 . . ?
H10A C10 H10B 109.5 . . ?
C7 C10 H10C 109.5 . . ?
H10A C10 H10C 109.5 . . ?
H10B C10 H10C 109.5 . . ?
N1 C11 C6 112.5(4) . . ?
N1 C11 S1 125.7(4) . . ?
C6 C11 S1 121.7(4) . . ?
C17 C12 C13 123.0(4) . . ?
C17 C12 N1 119.9(4) . . ?
C13 C12 N1 117.1(4) . . ?
C14 C13 C12 116.9(4) . . ?
C14 C13 C18 120.9(4) . . ?
C12 C13 C18 122.1(4) . . ?
C13 C14 C15 121.3(5) . . ?
C13 C14 H14 119.4 . . ?
C15 C14 H14 119.4 . . ?
C16 C15 C14 120.8(5) . . ?
C16 C15 H15 119.6 . . ?
C14 C15 H15 119.6 . . ?
C15 C16 C17 120.6(5) . . ?
C15 C16 H16 119.7 . . ?
C17 C16 H16 119.7 . . ?
C12 C17 C16 117.4(4) . . ?
C12 C17 C21 122.5(4) . . ?
C16 C17 C21 120.1(4) . . ?
C19 C18 C13 109.9(4) . . ?
C19 C18 C20 111.6(4) . . ?
C13 C18 C20 113.6(4) . . ?
C19 C18 H18 107.1 . . ?
C13 C18 H18 107.1 . . ?
C20 C18 H18 107.1 . . ?
C18 C19 H19A 109.5 . . ?
C18 C19 H19B 109.5 . . ?
H19A C19 H19B 109.5 . . ?
C18 C19 H19C 109.5 . . ?
H19A C19 H19C 109.5 . . ?
H19B C19 H19C 109.5 . . ?
C18 C20 H20A 109.5 . . ?
C18 C20 H20B 109.5 . . ?
H20A C20 H20B 109.5 . . ?
C18 C20 H20C 109.5 . . ?
H20A C20 H20C 109.5 . . ?
H20B C20 H20C 109.5 . . ?
C17 C21 C23 112.1(4) . . ?
C17 C21 C22 109.7(4) . . ?
C23 C21 C22 110.7(5) . . ?
C17 C21 H21 108.0 . . ?
C23 C21 H21 108.0 . . ?
C22 C21 H21 108.0 . . ?
C21 C22 H22A 109.5 . . ?
C21 C22 H22B 109.5 . . ?
H22A C22 H22B 109.5 . . ?
C21 C22 H22C 109.5 . . ?
H22A C22 H22C 109.5 . . ?
H22B C22 H22C 109.5 . . ?
C21 C23 H23A 109.5 . . ?
C21 C23 H23B 109.5 . . ?
H23A C23 H23B 109.5 . . ?
C21 C23 H23C 109.5 . . ?
H23A C23 H23C 109.5 . . ?
H23B C23 H23C 109.5 . . ?
N2 C24 C2 112.8(4) . . ?
N2 C24 S2 124.0(4) . . ?
C2 C24 S2 123.2(4) . . ?
C26 C25 C30 122.3(4) . . ?
C26 C25 N2 120.5(4) . . ?
C30 C25 N2 117.2(4) . . ?
C25 C26 C27 116.8(4) . . ?
C25 C26 C31 122.7(4) . . ?
C27 C26 C31 120.5(4) . . ?
C28 C27 C26 121.6(5) . . ?
C28 C27 H27 119.2 . . ?
C26 C27 H27 119.2 . . ?
C27 C28 C29 120.2(5) . . ?
C27 C28 H28 119.9 . . ?
C29 C28 H28 119.9 . . ?
C30 C29 C28 121.7(5) . . ?
C30 C29 H29 119.2 . . ?
C28 C29 H29 119.2 . . ?
C29 C30 C25 117.4(4) . . ?
C29 C30 C34 121.8(4) . . ?
C25 C30 C34 120.8(4) . . ?
C26 C31 C32 110.7(4) . . ?
C26 C31 C33 111.5(4) . . ?
C32 C31 C33 109.7(5) . . ?
C26 C31 H31 108.3 . . ?
C32 C31 H31 108.3 . . ?
C33 C31 H31 108.3 . . ?
C31 C32 H32A 109.5 . . ?
C31 C32 H32B 109.5 . . ?
H32A C32 H32B 109.5 . . ?
C31 C32 H32C 109.5 . . ?
H32A C32 H32C 109.5 . . ?
H32B C32 H32C 109.5 . . ?
C31 C33 H33A 109.5 . . ?
C31 C33 H33B 109.5 . . ?
H33A C33 H33B 109.5 . . ?
C31 C33 H33C 109.5 . . ?
H33A C33 H33C 109.5 . . ?
H33B C33 H33C 109.5 . . ?
C35 C34 C30 112.7(5) . . ?
C35 C34 C36 110.8(5) . . ?
C30 C34 C36 110.4(4) . . ?
C35 C34 H34 107.6 . . ?
C30 C34 H34 107.6 . . ?
C36 C34 H34 107.6 . . ?
C34 C35 H35A 109.5 . . ?
C34 C35 H35B 109.5 . . ?
H35A C35 H35B 109.5 . . ?
C34 C35 H35C 109.5 . . ?
H35A C35 H35C 109.5 . . ?
H35B C35 H35C 109.5 . . ?
C34 C36 H36A 109.5 . . ?
C34 C36 H36B 109.5 . . ?
H36A C36 H36B 109.5 . . ?
C34 C36 H36C 109.5 . . ?
H36A C36 H36C 109.5 . . ?
H36B C36 H36C 109.5 . . ?

loop_
_geom_bond_atom_site_label_1
_geom_bond_atom_site_label_2
_geom_bond_distance
_geom_bond_site_symmetry_2
_geom_bond_publ_flag
Br1 C1 1.900(4) . ?
S1 C11 1.651(5) . ?
S2 C24 1.650(5) . ?
N1 C11 1.328(6) . ?
N1 C12 1.444(6) . ?
N1 H1 0.8800 . ?
N2 C24 1.310(6) . ?
N2 C25 1.434(6) . ?
N2 H2 0.8800 . ?
C1 C2 1.379(6) . ?
C1 C6 1.391(6) . ?
C2 C3 1.398(6) . ?
C2 C24 1.506(7) . ?
C3 C4 1.390(6) . ?
C3 H3 0.9500 . ?
C4 C5 1.397(6) . ?
C4 C7 1.537(6) . ?
C5 C6 1.380(6) . ?
C5 H5 0.9500 . ?
C6 C11 1.506(6) . ?
C7 C8 1.522(7) . ?
C7 C10 1.530(7) . ?
C7 C9 1.540(7) . ?
C8 H8A 0.9800 . ?
C8 H8B 0.9800 . ?
C8 H8C 0.9800 . ?
C9 H9A 0.9800 . ?
C9 H9B 0.9800 . ?
C9 H9C 0.9800 . ?
C10 H10A 0.9800 . ?
C10 H10B 0.9800 . ?
C10 H10C 0.9800 . ?
C12 C17 1.397(7) . ?
C12 C13 1.410(7) . ?
C13 C14 1.389(7) . ?
C13 C18 1.525(7) . ?
C14 C15 1.391(7) . ?
C14 H14 0.9500 . ?
C15 C16 1.371(7) . ?
C15 H15 0.9500 . ?
C16 C17 1.409(7) . ?
C16 H16 0.9500 . ?
C17 C21 1.515(7) . ?
C18 C19 1.506(7) . ?
C18 C20 1.527(7) . ?
C18 H18 1.0000 . ?
C19 H19A 0.9800 . ?
C19 H19B 0.9800 . ?
C19 H19C 0.9800 . ?
C20 H20A 0.9800 . ?
C20 H20B 0.9800 . ?
C20 H20C 0.9800 . ?
C21 C23 1.524(7) . ?
C21 C22 1.535(8) . ?
C21 H21 1.0000 . ?
C22 H22A 0.9800 . ?
C22 H22B 0.9800 . ?
C22 H22C 0.9800 . ?
C23 H23A 0.9800 . ?
C23 H23B 0.9800 . ?
C23 H23C 0.9800 . ?
C25 C26 1.395(6) . ?
C25 C30 1.413(6) . ?
C26 C27 1.404(7) . ?
C26 C31 1.512(7) . ?
C27 C28 1.358(7) . ?
C27 H27 0.9500 . ?
C28 C29 1.380(8) . ?
C28 H28 0.9500 . ?
C29 C30 1.373(7) . ?
C29 H29 0.9500 . ?
C30 C34 1.525(7) . ?
C31 C32 1.526(7) . ?
C31 C33 1.527(7) . ?
C31 H31 1.0000 . ?
C32 H32A 0.9800 . ?
C32 H32B 0.9800 . ?
C32 H32C 0.9800 . ?
C33 H33A 0.9800 . ?
C33 H33B 0.9800 . ?
C33 H33C 0.9800 . ?
C34 C35 1.523(8) . ?
C34 C36 1.531(8) . ?
C34 H34 1.0000 . ?
C35 H35A 0.9800 . ?
C35 H35B 0.9800 . ?
C35 H35C 0.9800 . ?
C36 H36A 0.9800 . ?
C36 H36B 0.9800 . ?
C36 H36C 0.9800 . ?

loop_
_geom_hbond_atom_site_label_D
_geom_hbond_atom_site_label_H
_geom_hbond_atom_site_label_A
_geom_hbond_distance_DH
_geom_hbond_distance_HA
_geom_hbond_distance_DA
_geom_hbond_angle_DHA
_geom_hbond_site_symmetry_A
_geom_hbond_publ_flag
N1 H1 S2 0.88 2.48 3.289(4) 153.8 2_666 yes
N2 H2 S1 0.88 2.59 3.366(4) 148.4 2_566 yes

loop_
_geom_torsion_atom_site_label_1
_geom_torsion_atom_site_label_2
_geom_torsion_atom_site_label_3
_geom_torsion_atom_site_label_4
_geom_torsion
_geom_torsion_site_symmetry_1
_geom_torsion_site_symmetry_2
_geom_torsion_site_symmetry_3
_geom_torsion_site_symmetry_4
_geom_torsion_publ_flag
C6 C1 C2 C3 -0.6(7) . . . . ?
Br1 C1 C2 C3 178.5(4) . . . . ?
C6 C1 C2 C24 175.4(4) . . . . ?
Br1 C1 C2 C24 -5.5(7) . . . . ?
C1 C2 C3 C4 0.9(7) . . . . ?
C24 C2 C3 C4 -175.3(4) . . . . ?
C2 C3 C4 C5 -0.1(7) . . . . ?
C2 C3 C4 C7 177.5(4) . . . . ?
C3 C4 C5 C6 -1.1(7) . . . . ?
C7 C4 C5 C6 -178.8(4) . . . . ?
C4 C5 C6 C1 1.4(7) . . . . ?
C4 C5 C6 C11 -178.3(4) . . . . ?
C2 C1 C6 C5 -0.6(7) . . . . ?
Br1 C1 C6 C5 -179.7(4) . . . . ?
C2 C1 C6 C11 179.1(4) . . . . ?
Br1 C1 C6 C11 0.0(6) . . . . ?
C3 C4 C7 C8 7.2(7) . . . . ?
C5 C4 C7 C8 -175.3(5) . . . . ?
C3 C4 C7 C10 -114.6(5) . . . . ?
C5 C4 C7 C10 63.0(6) . . . . ?
C3 C4 C7 C9 125.5(5) . . . . ?
C5 C4 C7 C9 -57.0(6) . . . . ?
C12 N1 C11 C6 -173.4(4) . . . . ?
C12 N1 C11 S1 5.6(7) . . . . ?
C5 C6 C11 N1 80.5(5) . . . . ?
C1 C6 C11 N1 -99.2(5) . . . . ?
C5 C6 C11 S1 -98.5(5) . . . . ?
C1 C6 C11 S1 81.8(6) . . . . ?
C11 N1 C12 C17 -76.4(6) . . . . ?
C11 N1 C12 C13 106.3(5) . . . . ?
C17 C12 C13 C14 -0.5(7) . . . . ?
N1 C12 C13 C14 176.7(4) . . . . ?
C17 C12 C13 C18 176.9(5) . . . . ?
N1 C12 C13 C18 -5.9(7) . . . . ?
C12 C13 C14 C15 0.0(7) . . . . ?
C18 C13 C14 C15 -177.4(5) . . . . ?
C13 C14 C15 C16 0.6(8) . . . . ?
C14 C15 C16 C17 -0.8(8) . . . . ?
C13 C12 C17 C16 0.4(7) . . . . ?
N1 C12 C17 C16 -176.8(4) . . . . ?
C13 C12 C17 C21 178.1(5) . . . . ?
N1 C12 C17 C21 0.9(7) . . . . ?
C15 C16 C17 C12 0.3(7) . . . . ?
C15 C16 C17 C21 -177.5(5) . . . . ?
C14 C13 C18 C19 84.8(6) . . . . ?
C12 C13 C18 C19 -92.5(6) . . . . ?
C14 C13 C18 C20 -41.1(7) . . . . ?
C12 C13 C18 C20 141.6(5) . . . . ?
C12 C17 C21 C23 126.8(5) . . . . ?
C16 C17 C21 C23 -55.5(6) . . . . ?
C12 C17 C21 C22 -109.7(6) . . . . ?
C16 C17 C21 C22 68.0(6) . . . . ?
C25 N2 C24 C2 -169.1(4) . . . . ?
C25 N2 C24 S2 9.7(7) . . . . ?
C1 C2 C24 N2 -88.0(6) . . . . ?
C3 C2 C24 N2 88.0(5) . . . . ?
C1 C2 C24 S2 93.1(5) . . . . ?
C3 C2 C24 S2 -90.8(5) . . . . ?
C24 N2 C25 C26 -79.5(6) . . . . ?
C24 N2 C25 C30 101.9(5) . . . . ?
C30 C25 C26 C27 1.7(7) . . . . ?
N2 C25 C26 C27 -176.9(4) . . . . ?
C30 C25 C26 C31 -179.5(4) . . . . ?
N2 C25 C26 C31 1.9(7) . . . . ?
C25 C26 C27 C28 -0.5(7) . . . . ?
C31 C26 C27 C28 -179.3(5) . . . . ?
C26 C27 C28 C29 -1.2(8) . . . . ?
C27 C28 C29 C30 1.7(8) . . . . ?
C28 C29 C30 C25 -0.5(7) . . . . ?
C28 C29 C30 C34 -177.6(5) . . . . ?
C26 C25 C30 C29 -1.2(7) . . . . ?
N2 C25 C30 C29 177.4(4) . . . . ?
C26 C25 C30 C34 175.9(5) . . . . ?
N2 C25 C30 C34 -5.5(7) . . . . ?
C25 C26 C31 C32 -109.7(6) . . . . ?
C27 C26 C31 C32 69.0(6) . . . . ?
C25 C26 C31 C33 127.9(5) . . . . ?
C27 C26 C31 C33 -53.4(6) . . . . ?
C29 C30 C34 C35 -40.5(7) . . . . ?
C25 C30 C34 C35 142.5(5) . . . . ?
C29 C30 C34 C36 84.0(6) . . . . ?
C25 C30 C34 C36 -93.0(6) . . . . ?
